data_4326080
loop_
_publ_author_name
'Daram Jung'
'Rie Chamura'
'Yoichi Habata'
'Shim Sung Lee'

_publ_section_title
;
 Extra Large Macrocycle: 40-Membered Macrocycle via 2:2 Cyclization and
 Its Dimercury(II) Complex
;
_journal_name_full 'Inorganic Chemistry'
_journal_page_first 8392
_journal_page_last 8396
_journal_paper_doi 10.1021/ic2009607
_journal_volume 50
_journal_year 2011
_chemical_formula_moiety
;
C25 H27 Hg N2 O2 S2, C2 H3 N, 2(Cl O4)
;
_chemical_formula_sum 'C27 H30 Cl2 Hg N3 O10 S2'
_chemical_formula_weight 892.15
_chemical_name_systematic
; 
 ? 
;
_space_group_IT_number 14
_symmetry_cell_setting monoclinic
_symmetry_space_group_name_Hall '-P 2ybc'
_symmetry_space_group_name_H-M 'P 1 21/c 1'
_atom_sites_solution_hydrogens geom
_atom_sites_solution_primary direct
_atom_sites_solution_secondary difmap
_audit_creation_method SHELXL-97
_cell_angle_alpha 90.00
_cell_angle_beta 102.543(5)
_cell_angle_gamma 90.00
_cell_formula_units_Z 4
_cell_length_a 13.3089(12)
_cell_length_b 25.372(2)
_cell_length_c 9.3722(9)
_cell_measurement_reflns_used 9951
_cell_measurement_temperature 173(2)
_cell_measurement_theta_max 27.59
_cell_measurement_theta_min 2.37
_cell_volume 3089.2(5)
_computing_cell_refinement 'Bruker SAINT'
_computing_data_collection 'Bruker APEX2'
_computing_data_reduction 'Bruker SAINT'
_computing_molecular_graphics 'Bruker SHELXTL'
_computing_publication_material 'Bruker SHELXTL'
_computing_structure_refinement 'SHELXL-97 (Sheldrick, 2008)'
_computing_structure_solution 'SHELXS-97 (Sheldrick, 2008)'
_diffrn_ambient_temperature 173(2)
_diffrn_measured_fraction_theta_full 1.000
_diffrn_measured_fraction_theta_max 1.000
_diffrn_measurement_device_type 'Bruker APEX-II CCD'
_diffrn_measurement_method '\f and \w scans'
_diffrn_radiation_monochromator graphite
_diffrn_radiation_source 'fine-focus sealed tube'
_diffrn_radiation_type MoK\a
_diffrn_radiation_wavelength 0.71073
_diffrn_reflns_av_R_equivalents 0.0420
_diffrn_reflns_av_sigmaI/netI 0.0326
_diffrn_reflns_limit_h_max 16
_diffrn_reflns_limit_h_min -16
_diffrn_reflns_limit_k_max 31
_diffrn_reflns_limit_k_min -31
_diffrn_reflns_limit_l_max 8
_diffrn_reflns_limit_l_min -11
_diffrn_reflns_number 28088
_diffrn_reflns_theta_full 26.00
_diffrn_reflns_theta_max 26.00
_diffrn_reflns_theta_min 1.57
_exptl_absorpt_coefficient_mu 5.352
_exptl_absorpt_correction_T_max 0.8559
_exptl_absorpt_correction_T_min 0.4814
_exptl_absorpt_correction_type multi-scan
_exptl_crystal_colour colourless
_exptl_crystal_density_diffrn 1.918
_exptl_crystal_description block
_exptl_crystal_F_000 1756
_exptl_crystal_size_max 0.16
_exptl_crystal_size_mid 0.10
_exptl_crystal_size_min 0.03
_refine_diff_density_max 1.163
_refine_diff_density_min -0.643
_refine_diff_density_rms 0.117
_refine_ls_extinction_method none
_refine_ls_goodness_of_fit_ref 1.042
_refine_ls_hydrogen_treatment constr
_refine_ls_matrix_type full
_refine_ls_number_parameters 406
_refine_ls_number_reflns 6076
_refine_ls_number_restraints 0
_refine_ls_restrained_S_all 1.042
_refine_ls_R_factor_all 0.0272
_refine_ls_R_factor_gt 0.0240
_refine_ls_shift/su_max 0.003
_refine_ls_shift/su_mean 0.000
_refine_ls_structure_factor_coef Fsqd
_refine_ls_weighting_details 'calc w=1/[\s^2^(Fo^2^)+(0.0271P)^2^+4.9627P] where P=(Fo^2^+2Fc^2^)/3'
_refine_ls_weighting_scheme calc
_refine_ls_wR_factor_gt 0.0630
_refine_ls_wR_factor_ref 0.0646
_reflns_number_gt 5583
_reflns_number_total 6076
_reflns_threshold_expression >2sigma(I)
_cod_data_source_file ic2009607_si_002_3.cif
_cod_data_source_block complex1
_cod_database_code 4326080

loop_
_symmetry_equiv_pos_as_xyz
'x, y, z'
'-x, y+1/2, -z+1/2'
'-x, -y, -z'
'x, -y-1/2, z-1/2'

loop_
_atom_site_label
_atom_site_type_symbol
_atom_site_fract_x
_atom_site_fract_y
_atom_site_fract_z
_atom_site_U_iso_or_equiv
_atom_site_adp_type
_atom_site_occupancy
_atom_site_symmetry_multiplicity
_atom_site_calc_flag
_atom_site_refinement_flags
Hg1 Hg 0.809644(9) 0.406244(5) -0.168716(14) 0.02281(6) Uani 1 1 d .
N1 N 0.7192(2) 0.33727(10) -0.1276(3) 0.0211(6) Uani 1 1 d .
N2 N 0.8679(2) 0.43142(12) -0.3801(3) 0.0270(6) Uani 1 1 d .
O1 O 0.90956(17) 0.30616(10) -0.1823(2) 0.0257(5) Uani 1 1 d .
O2 O 0.65465(18) 0.43488(9) -0.0267(3) 0.0264(5) Uani 1 1 d .
S1 S 0.99856(6) 0.42409(3) -0.04482(9) 0.02290(17) Uani 1 1 d .
S2 S 0.78770(7) 0.51282(4) -0.17433(10) 0.0291(2) Uani 1 1 d .
C1 C 0.7335(3) 0.29061(13) -0.1906(4) 0.0239(7) Uani 1 1 d .
C2 C 0.6732(3) 0.24759(15) -0.1789(4) 0.0328(8) Uani 1 1 d .
H2A H 0.6863 0.2148 -0.2202 0.039 Uiso 1 1 calc R
C3 C 0.5932(3) 0.25221(15) -0.1065(5) 0.0377(9) Uani 1 1 d .
H3A H 0.5478 0.2235 -0.1035 0.045 Uiso 1 1 calc R
C4 C 0.5809(3) 0.29911(15) -0.0394(4) 0.0315(8) Uani 1 1 d .
H4A H 0.5272 0.3030 0.0122 0.038 Uiso 1 1 calc R
C5 C 0.6469(2) 0.34087(13) -0.0469(4) 0.0241(7) Uani 1 1 d .
C6 C 0.6422(3) 0.38748(14) 0.0482(4) 0.0271(7) Uani 1 1 d .
H6A H 0.5750 0.3880 0.0774 0.033 Uiso 1 1 calc R
H6B H 0.6971 0.3848 0.1379 0.033 Uiso 1 1 calc R
C7 C 0.6383(2) 0.48107(14) 0.0429(4) 0.0252(7) Uani 1 1 d .
C8 C 0.6254(3) 0.48361(15) 0.1850(4) 0.0314(8) Uani 1 1 d .
H8A H 0.6291 0.4524 0.2417 0.038 Uiso 1 1 calc R
C9 C 0.6072(3) 0.53155(17) 0.2452(4) 0.0356(9) Uani 1 1 d .
H9A H 0.5977 0.5331 0.3426 0.043 Uiso 1 1 calc R
C10 C 0.6029(3) 0.57708(16) 0.1635(5) 0.0365(9) Uani 1 1 d .
H10A H 0.5906 0.6100 0.2048 0.044 Uiso 1 1 calc R
C11 C 0.6167(3) 0.57468(15) 0.0213(4) 0.0313(8) Uani 1 1 d .
H11A H 0.6147 0.6062 -0.0342 0.038 Uiso 1 1 calc R
C12 C 0.6334(2) 0.52671(14) -0.0407(4) 0.0244(7) Uani 1 1 d .
C13 C 0.6492(3) 0.52366(14) -0.1938(4) 0.0277(8) Uani 1 1 d .
H13A H 0.6275 0.5569 -0.2472 0.033 Uiso 1 1 calc R
H13B H 0.6093 0.4941 -0.2474 0.033 Uiso 1 1 calc R
C14 C 0.8172(4) 0.52458(16) -0.3504(5) 0.0417(10) Uani 1 1 d .
H14A H 0.7698 0.5520 -0.4014 0.050 Uiso 1 1 calc R
H14B H 0.8880 0.5388 -0.3349 0.050 Uiso 1 1 calc R
C15 C 0.8097(4) 0.47775(17) -0.4473(4) 0.0417(10) Uani 1 1 d .
H15A H 0.7363 0.4678 -0.4792 0.050 Uiso 1 1 calc R
H15B H 0.8348 0.4876 -0.5357 0.050 Uiso 1 1 calc R
C16 C 0.9820(3) 0.43490(14) -0.3514(4) 0.0271(8) Uani 1 1 d .
H16A H 1.0008 0.4585 -0.4256 0.032 Uiso 1 1 calc R
H16B H 1.0094 0.3995 -0.3654 0.032 Uiso 1 1 calc R
C17 C 1.0351(3) 0.45487(14) -0.2002(4) 0.0278(8) Uani 1 1 d .
H17A H 1.0217 0.4932 -0.1961 0.033 Uiso 1 1 calc R
H17B H 1.1103 0.4503 -0.1894 0.033 Uiso 1 1 calc R
C18 C 1.0718(3) 0.36245(14) -0.0179(4) 0.0251(7) Uani 1 1 d .
H18A H 1.1420 0.3704 0.0388 0.030 Uiso 1 1 calc R
H18B H 1.0390 0.3386 0.0423 0.030 Uiso 1 1 calc R
C19 C 1.0810(2) 0.33348(13) -0.1538(4) 0.0228(7) Uani 1 1 d .
C20 C 1.1724(3) 0.33539(14) -0.2018(4) 0.0289(8) Uani 1 1 d .
H20A H 1.2293 0.3545 -0.1470 0.035 Uiso 1 1 calc R
C21 C 1.1817(3) 0.30965(16) -0.3293(4) 0.0335(9) Uani 1 1 d .
H21A H 1.2445 0.3113 -0.3616 0.040 Uiso 1 1 calc R
C22 C 1.1000(3) 0.28189(15) -0.4081(4) 0.0345(9) Uani 1 1 d .
H22A H 1.1066 0.2646 -0.4954 0.041 Uiso 1 1 calc R
C23 C 1.0070(3) 0.27863(13) -0.3624(4) 0.0270(7) Uani 1 1 d .
H23A H 0.9511 0.2587 -0.4165 0.032 Uiso 1 1 calc R
C24 C 0.9982(3) 0.30516(13) -0.2360(4) 0.0229(7) Uani 1 1 d .
C25 C 0.8175(3) 0.28579(14) -0.2733(4) 0.0262(7) Uani 1 1 d .
H25A H 0.8272 0.2484 -0.2974 0.031 Uiso 1 1 calc R
H25B H 0.7997 0.3061 -0.3656 0.031 Uiso 1 1 calc R
Cl1 Cl 0.91779(6) 0.37220(3) -0.71550(9) 0.02664(18) Uani 1 1 d .
O3 O 0.8689(2) 0.34850(11) -0.6084(3) 0.0371(6) Uani 1 1 d .
O4 O 1.0271(2) 0.36651(15) -0.6724(3) 0.0522(8) Uani 1 1 d .
O5 O 0.8811(2) 0.34671(11) -0.8535(3) 0.0361(6) Uani 1 1 d .
O6 O 0.8914(3) 0.42699(11) -0.7283(4) 0.0546(9) Uani 1 1 d .
Cl2 Cl 0.55851(7) 0.11298(4) -0.00327(10) 0.02978(19) Uani 1 1 d .
O7 O 0.5458(3) 0.05756(13) 0.0126(4) 0.0632(10) Uani 1 1 d .
O8 O 0.5239(3) 0.12639(12) -0.1549(3) 0.0546(8) Uani 1 1 d .
O9 O 0.5046(3) 0.14376(15) 0.0812(4) 0.0660(10) Uani 1 1 d .
O10 O 0.6655(2) 0.12596(15) 0.0384(4) 0.0654(10) Uani 1 1 d .
N3 N 0.3550(3) 0.20513(17) -0.3935(5) 0.0549(10) Uani 1 1 d .
C27 C 0.3248(3) 0.19881(18) -0.2911(5) 0.0408(10) Uani 1 1 d .
C28 C 0.2863(4) 0.1908(2) -0.1590(5) 0.0533(12) Uani 1 1 d .
H28A H 0.2820 0.2248 -0.1111 0.080 Uiso 1 1 calc R
H28B H 0.3331 0.1674 -0.0925 0.080 Uiso 1 1 calc R
H28C H 0.2177 0.1748 -0.1844 0.080 Uiso 1 1 calc R

loop_
_atom_site_aniso_label
_atom_site_aniso_U_11
_atom_site_aniso_U_22
_atom_site_aniso_U_33
_atom_site_aniso_U_23
_atom_site_aniso_U_13
_atom_site_aniso_U_12
Hg1 0.02226(8) 0.02102(9) 0.02685(9) -0.00086(5) 0.00904(6) -0.00266(5)
N1 0.0213(13) 0.0177(14) 0.0229(14) 0.0013(11) 0.0020(11) -0.0029(11)
N2 0.0292(15) 0.0288(16) 0.0231(15) 0.0007(13) 0.0058(12) 0.0048(13)
O1 0.0220(11) 0.0315(13) 0.0235(12) -0.0070(10) 0.0045(9) -0.0025(10)
O2 0.0336(13) 0.0208(12) 0.0279(13) 0.0004(10) 0.0139(10) -0.0003(10)
S1 0.0232(4) 0.0240(4) 0.0210(4) -0.0048(3) 0.0040(3) -0.0016(3)
S2 0.0312(4) 0.0243(5) 0.0354(5) -0.0038(4) 0.0152(4) -0.0017(4)
C1 0.0251(16) 0.0196(17) 0.0243(17) -0.0007(14) -0.0008(13) 0.0006(13)
C2 0.034(2) 0.0208(18) 0.041(2) 0.0002(16) 0.0033(17) -0.0038(15)
C3 0.0306(19) 0.026(2) 0.056(3) 0.0097(18) 0.0077(18) -0.0059(16)
C4 0.0274(18) 0.031(2) 0.038(2) 0.0126(17) 0.0119(16) -0.0005(15)
C5 0.0222(16) 0.0231(17) 0.0264(18) 0.0053(14) 0.0041(13) 0.0020(13)
C6 0.0258(17) 0.0287(19) 0.0298(19) 0.0068(16) 0.0126(15) 0.0023(15)
C7 0.0199(16) 0.0264(18) 0.0301(18) -0.0076(15) 0.0071(14) -0.0007(14)
C8 0.0278(18) 0.037(2) 0.031(2) -0.0026(16) 0.0094(15) -0.0011(16)
C9 0.0284(19) 0.047(2) 0.033(2) -0.0144(18) 0.0091(16) -0.0025(17)
C10 0.0269(19) 0.033(2) 0.050(2) -0.0160(19) 0.0108(17) -0.0005(16)
C11 0.0234(17) 0.0250(19) 0.045(2) -0.0065(17) 0.0069(16) -0.0012(15)
C12 0.0153(15) 0.0264(18) 0.0310(18) -0.0009(15) 0.0036(13) 0.0011(13)
C13 0.0260(17) 0.0239(18) 0.0309(19) 0.0006(15) 0.0013(14) 0.0022(14)
C14 0.055(3) 0.029(2) 0.047(2) 0.0090(19) 0.024(2) 0.0041(19)
C15 0.054(3) 0.045(2) 0.027(2) 0.0055(18) 0.0102(18) 0.013(2)
C16 0.0358(19) 0.0248(18) 0.0239(17) 0.0010(14) 0.0137(15) -0.0034(15)
C17 0.0285(18) 0.0249(18) 0.0312(19) -0.0029(15) 0.0089(15) -0.0073(14)
C18 0.0246(17) 0.0260(18) 0.0221(17) -0.0017(14) -0.0005(13) 0.0043(14)
C19 0.0236(16) 0.0232(17) 0.0206(16) 0.0014(13) 0.0027(13) 0.0042(13)
C20 0.0241(17) 0.0295(19) 0.033(2) -0.0011(15) 0.0055(15) -0.0001(14)
C21 0.031(2) 0.032(2) 0.041(2) -0.0064(17) 0.0157(17) 0.0036(16)
C22 0.043(2) 0.033(2) 0.031(2) -0.0059(17) 0.0163(17) 0.0051(17)
C23 0.0320(18) 0.0202(17) 0.0282(18) -0.0044(15) 0.0056(15) 0.0005(14)
C24 0.0249(16) 0.0195(16) 0.0247(17) 0.0033(14) 0.0060(13) 0.0059(13)
C25 0.0269(17) 0.0228(17) 0.0271(18) -0.0079(14) 0.0018(14) -0.0022(14)
Cl1 0.0312(4) 0.0273(4) 0.0230(4) -0.0015(3) 0.0093(3) -0.0031(3)
O3 0.0491(16) 0.0363(15) 0.0300(14) -0.0002(12) 0.0177(12) -0.0109(13)
O4 0.0309(15) 0.085(2) 0.0383(17) -0.0002(16) 0.0020(12) -0.0068(15)
O5 0.0406(15) 0.0461(16) 0.0209(13) -0.0091(12) 0.0055(11) -0.0032(13)
O6 0.088(2) 0.0239(15) 0.063(2) 0.0011(15) 0.0399(19) 0.0010(16)
Cl2 0.0291(4) 0.0268(4) 0.0327(5) 0.0047(4) 0.0050(4) 0.0013(4)
O7 0.072(2) 0.0375(18) 0.083(3) 0.0198(18) 0.024(2) -0.0029(17)
O8 0.080(2) 0.0445(19) 0.0318(16) 0.0019(14) -0.0035(15) 0.0040(17)
O9 0.070(2) 0.079(3) 0.058(2) 0.0058(19) 0.0331(18) 0.030(2)
O10 0.0345(17) 0.070(2) 0.086(3) -0.012(2) -0.0004(17) -0.0069(16)
N3 0.051(2) 0.061(3) 0.055(2) -0.006(2) 0.016(2) 0.011(2)
C27 0.034(2) 0.045(2) 0.044(2) -0.003(2) 0.0084(19) 0.0095(18)
C28 0.054(3) 0.066(3) 0.043(3) 0.005(2) 0.015(2) 0.009(2)

loop_
_atom_type_symbol
_atom_type_description
_atom_type_scat_dispersion_real
_atom_type_scat_dispersion_imag
_atom_type_scat_source
C C 0.0033 0.0016 'International Tables Vol C Tables 4.2.6.8 and 6.1.1.4'
H H 0.0000 0.0000 'International Tables Vol C Tables 4.2.6.8 and 6.1.1.4'
N N 0.0061 0.0033 'International Tables Vol C Tables 4.2.6.8 and 6.1.1.4'
O O 0.0106 0.0060 'International Tables Vol C Tables 4.2.6.8 and 6.1.1.4'
S S 0.1246 0.1234 'International Tables Vol C Tables 4.2.6.8 and 6.1.1.4'
Hg Hg -2.3894 9.2266 'International Tables Vol C Tables 4.2.6.8 and 6.1.1.4'
Cl Cl 0.1484 0.1585 'International Tables Vol C Tables 4.2.6.8 and 6.1.1.4'

loop_
_geom_angle_atom_site_label_1
_geom_angle_atom_site_label_2
_geom_angle_atom_site_label_3
_geom_angle
N1 Hg1 N2 130.62(10)
N1 Hg1 S1 125.35(7)
N2 Hg1 S1 82.20(7)
N1 Hg1 S2 137.07(7)
N2 Hg1 S2 76.63(7)
S1 Hg1 S2 85.64(3)
C5 N1 C1 119.2(3)
C5 N1 Hg1 121.8(2)
C1 N1 Hg1 118.9(2)
C15 N2 C16 116.9(3)
C15 N2 Hg1 109.6(2)
C16 N2 Hg1 111.9(2)
C24 O1 C25 117.8(3)
C7 O2 C6 115.9(3)
C17 S1 C18 104.57(17)
C17 S1 Hg1 96.90(12)
C18 S1 Hg1 110.54(12)
C14 S2 C13 107.34(19)
C14 S2 Hg1 97.97(13)
C13 S2 Hg1 104.63(12)
N1 C1 C2 121.3(3)
N1 C1 C25 119.2(3)
C2 C1 C25 119.5(3)
C1 C2 C3 119.8(4)
C4 C3 C2 118.6(3)
C3 C4 C5 119.9(3)
N1 C5 C4 120.9(3)
N1 C5 C6 121.1(3)
C4 C5 C6 117.8(3)
O2 C6 C5 110.6(3)
C8 C7 O2 124.1(3)
C8 C7 C12 120.3(3)
O2 C7 C12 115.6(3)
C7 C8 C9 120.2(4)
C10 C9 C8 120.0(4)
C9 C10 C11 119.9(4)
C10 C11 C12 120.5(4)
C11 C12 C7 119.1(3)
C11 C12 C13 121.1(3)
C7 C12 C13 119.9(3)
C12 C13 S2 105.0(2)
C15 C14 S2 115.4(3)
N2 C15 C14 114.7(3)
N2 C16 C17 115.9(3)
C16 C17 S1 116.9(2)
C19 C18 S1 116.2(2)
C20 C19 C24 118.8(3)
C20 C19 C18 119.9(3)
C24 C19 C18 121.3(3)
C19 C20 C21 120.7(3)
C22 C21 C20 119.7(3)
C21 C22 C23 121.2(3)
C24 C23 C22 118.5(3)
O1 C24 C23 123.9(3)
O1 C24 C19 115.1(3)
C23 C24 C19 121.1(3)
O1 C25 C1 107.6(3)
O4 Cl1 O6 109.7(2)
O4 Cl1 O5 109.60(18)
O6 Cl1 O5 109.43(19)
O4 Cl1 O3 110.30(18)
O6 Cl1 O3 108.89(17)
O5 Cl1 O3 108.85(16)
O9 Cl2 O7 113.6(2)
O9 Cl2 O10 108.4(2)
O7 Cl2 O10 109.4(2)
O9 Cl2 O8 109.3(2)
O7 Cl2 O8 108.5(2)
O10 Cl2 O8 107.6(2)
N3 C27 C28 179.8(6)

loop_
_geom_bond_atom_site_label_1
_geom_bond_atom_site_label_2
_geom_bond_distance
Hg1 N1 2.205(3)
Hg1 N2 2.367(3)
Hg1 S1 2.5704(8)
Hg1 S2 2.7191(10)
N1 C5 1.350(4)
N1 C1 1.355(4)
N2 C15 1.472(5)
N2 C16 1.485(5)
O1 C24 1.380(4)
O1 C25 1.429(4)
O2 C7 1.382(4)
O2 C6 1.420(4)
S1 C17 1.810(4)
S1 C18 1.831(3)
S2 C14 1.802(4)
S2 C13 1.833(4)
C1 C2 1.373(5)
C1 C25 1.497(5)
C2 C3 1.386(5)
C3 C4 1.372(6)
C4 C5 1.388(5)
C5 C6 1.490(5)
C7 C8 1.381(5)
C7 C12 1.392(5)
C8 C9 1.384(5)
C9 C10 1.380(6)
C10 C11 1.386(6)
C11 C12 1.387(5)
C12 C13 1.497(5)
C14 C15 1.486(6)
C16 C17 1.527(5)
C18 C19 1.499(5)
C19 C20 1.386(5)
C19 C24 1.398(5)
C20 C21 1.391(5)
C21 C22 1.370(5)
C22 C23 1.396(5)
C23 C24 1.389(5)
Cl1 O4 1.430(3)
Cl1 O6 1.432(3)
Cl1 O5 1.434(3)
Cl1 O3 1.441(3)
Cl2 O9 1.414(3)
Cl2 O7 1.428(3)
Cl2 O10 1.430(3)
Cl2 O8 1.437(3)
N3 C27 1.130(5)
C27 C28 1.454(6)
